data_2300552
loop_
_publ_author_name
'Mascarenhas, Y.P.'

_publ_section_title
;
 X-ray diffraction studies of the Hg-In alloy system
;
_journal_name_full 'Journal of Applied Crystallography'
_journal_page_first 294
_journal_page_last 296
_journal_volume 3
_journal_year 1970
_chemical_formula_sum 'Hg In'
_space_group_IT_number 166
_symmetry_space_group_name_Hall '-R 3 2"'
_symmetry_space_group_name_H-M 'R -3 m :H'
_cell_angle_alpha 90
_cell_angle_beta 90
_cell_angle_gamma 120
_cell_formula_units_Z 3
_cell_length_a 3.592
_cell_length_b 3.592
_cell_length_c 13.072
_cell_volume 146.065
_citation_journal_id_ASTM JACGAR
_cod_data_source_file Mascarenhas_JACGAR_1970_135.cif
_cod_data_source_block Hg1In1
_cod_original_cell_volume 146.0647
_cod_original_formula_sum 'Hg1 In1'
_cod_database_code 2300552

loop_
_symmetry_equiv_pos_as_xyz
x,y,z
-y,x-y,z
-x+y,-x,z
y,x,-z
-x,-x+y,-z
x-y,-y,-z
-x,-y,-z
y,-x+y,-z
x-y,x,-z
-y,-x,z
x,x-y,z
-x+y,y,z
x+2/3,y+1/3,z+1/3
-y+2/3,x-y+1/3,z+1/3
-x+y+2/3,-x+1/3,z+1/3
y+2/3,x+1/3,-z+1/3
-x+2/3,-x+y+1/3,-z+1/3
x-y+2/3,-y+1/3,-z+1/3
-x+2/3,-y+1/3,-z+1/3
y+2/3,-x+y+1/3,-z+1/3
x-y+2/3,x+1/3,-z+1/3
-y+2/3,-x+1/3,z+1/3
x+2/3,x-y+1/3,z+1/3
-x+y+2/3,y+1/3,z+1/3
x+1/3,y+2/3,z+2/3
-y+1/3,x-y+2/3,z+2/3
-x+y+1/3,-x+2/3,z+2/3
y+1/3,x+2/3,-z+2/3
-x+1/3,-x+y+2/3,-z+2/3
x-y+1/3,-y+2/3,-z+2/3
-x+1/3,-y+2/3,-z+2/3
y+1/3,-x+y+2/3,-z+2/3
x-y+1/3,x+2/3,-z+2/3
-y+1/3,-x+2/3,z+2/3
x+1/3,x-y+2/3,z+2/3
-x+y+1/3,y+2/3,z+2/3

loop_
_atom_site_label
_atom_site_type_symbol
_atom_site_fract_x
_atom_site_fract_y
_atom_site_fract_z
_atom_site_occupancy
_atom_site_U_iso_or_equiv
In1 In 0 0 0.5 1 0.0
Hg1 Hg 0 0 0 1 0.0
